data_4306563
loop_
_publ_author_name
'Stuart D. Robertson'
'Tristram Chivers'
'Heikki M. Tuononen'

_publ_contact_author_address
;
Department of Chemistry
University of Calgary, Calgary, Alberta 
T2N 1N4, Canada
;
_publ_contact_author_name 'Prof. T. Chivers'
_publ_section_title
;
Experimental and Theoretical Investigations of the Redox Behavior of the
Heterodichalcogenido Ligands [(EPiPr2)(TePiPr2)N]-(E = S, Se): Cyclic
Cations and Acyclic Dichalcogenide Dimers
;
_journal_name_full 'Inorganic Chemistry'
_journal_page_first 10634
_journal_page_last 10643
_journal_paper_doi 10.1021/ic801384c
_journal_volume 47
_journal_year 2008
_chemical_formula_moiety 'C12 H28 N P2 Te2, Co C10 H10'
_chemical_formula_sum 'C22 H38 Co N P2 Te2'
_chemical_formula_weight 692.60
_chemical_name_systematic
; 
 ? 
;
_space_group_IT_number 167
_symmetry_cell_setting rhombohedral
_symmetry_space_group_name_Hall '-R 3 2"c'
_symmetry_space_group_name_H-M 'R -3 c :H'
_atom_sites_solution_hydrogens geom
_atom_sites_solution_primary direct
_atom_sites_solution_secondary difmap
_audit_creation_method SHELXL-97
_cell_angle_alpha 90.00
_cell_angle_beta 90.00
_cell_angle_gamma 120.00
_cell_formula_units_Z 18
_cell_length_a 26.292(4)
_cell_length_b 26.292(4)
_cell_length_c 19.9914(5)
_cell_measurement_reflns_used 12655
_cell_measurement_temperature 173(2)
_cell_measurement_theta_max 27.48
_cell_measurement_theta_min 1.00
_cell_volume 11968(3)
_computing_cell_refinement 'Nonius DENZO'
_computing_data_collection 'Nonius COLLECT'
_computing_data_reduction 'Nonius DENZO'
_computing_molecular_graphics 'Bruker SHELXTL'
_computing_publication_material 'Bruker SHELXTL'
_computing_structure_refinement 'SHELXL-97 (Sheldrick, 1997)'
_computing_structure_solution 'SHELXS-97 (Sheldrick, 1990)'
_diffrn_ambient_temperature 173(2)
_diffrn_measured_fraction_theta_full 0.979
_diffrn_measured_fraction_theta_max 0.979
_diffrn_measurement_device_type 'Nonius KappaCCD'
_diffrn_measurement_method 'phi\omega scans'
_diffrn_radiation_monochromator graphite
_diffrn_radiation_source 'fine-focus sealed tube'
_diffrn_radiation_type MoK\a
_diffrn_radiation_wavelength 0.71073
_diffrn_reflns_av_R_equivalents 0.0596
_diffrn_reflns_av_sigmaI/netI 0.0437
_diffrn_reflns_limit_h_max 34
_diffrn_reflns_limit_h_min -28
_diffrn_reflns_limit_k_max 28
_diffrn_reflns_limit_k_min -34
_diffrn_reflns_limit_l_max 25
_diffrn_reflns_limit_l_min -24
_diffrn_reflns_number 48059
_diffrn_reflns_theta_full 27.51
_diffrn_reflns_theta_max 27.51
_diffrn_reflns_theta_min 2.58
_exptl_absorpt_coefficient_mu 2.925
_exptl_absorpt_correction_T_max 0.889
_exptl_absorpt_correction_T_min 0.785
_exptl_absorpt_correction_type multi-scan
_exptl_absorpt_process_details
;
multi-scan from symmetry-related measurements 
 Sortav (Blessing 1995)
;
_exptl_crystal_colour orange
_exptl_crystal_density_diffrn 1.730
_exptl_crystal_density_method 'not measured'
_exptl_crystal_description rod
_exptl_crystal_F_000 6084
_exptl_crystal_size_max 0.24
_exptl_crystal_size_mid 0.04
_exptl_crystal_size_min 0.04
_refine_diff_density_max 0.428
_refine_diff_density_min -0.574
_refine_diff_density_rms 0.114
_refine_ls_extinction_method none
_refine_ls_goodness_of_fit_ref 1.102
_refine_ls_hydrogen_treatment constr
_refine_ls_matrix_type full
_refine_ls_number_parameters 128
_refine_ls_number_reflns 3002
_refine_ls_number_restraints 0
_refine_ls_restrained_S_all 1.102
_refine_ls_R_factor_all 0.0562
_refine_ls_R_factor_gt 0.0328
_refine_ls_shift/su_max 0.001
_refine_ls_shift/su_mean 0.000
_refine_ls_structure_factor_coef Fsqd
_refine_ls_weighting_details 'calc w=1/[\s^2^(Fo^2^)+(0.0152P)^2^+56.2739P] where P=(Fo^2^+2Fc^2^)/3'
_refine_ls_weighting_scheme calc
_refine_ls_wR_factor_gt 0.0604
_refine_ls_wR_factor_ref 0.0667
_reflns_number_gt 2308
_reflns_number_total 3002
_reflns_threshold_expression >2sigma(I)
_cod_data_source_file ic801384c_si_001_7.cif
_cod_data_source_block 4c
_cod_depositor_comments
;
The following automatic conversions were performed:
'_symmetry_cell_setting' value 'Rhombohedral' changed to 'rhombohedral'
according to '/home/saulius/struct/CIF-dictionaries/cif_core.dic'
dictionary named 'cif_core.dic' version 2.4.1 from 2010-06-29.

Automatic conversion script
Id: cif_fix_enum 1527 2010-12-29 10:47:43Z saulius 
;
_cod_original_cell_volume 11969(3)
_cod_original_sg_symbol_H-M 'R -3 c'
_cod_database_code 4306563

loop_
_symmetry_equiv_pos_as_xyz
'x, y, z'
'-y, x-y, z'
'-x+y, -x, z'
'y, x, -z+1/2'
'x-y, -y, -z+1/2'
'-x, -x+y, -z+1/2'
'x+2/3, y+1/3, z+1/3'
'-y+2/3, x-y+1/3, z+1/3'
'-x+y+2/3, -x+1/3, z+1/3'
'y+2/3, x+1/3, -z+5/6'
'x-y+2/3, -y+1/3, -z+5/6'
'-x+2/3, -x+y+1/3, -z+5/6'
'x+1/3, y+2/3, z+2/3'
'-y+1/3, x-y+2/3, z+2/3'
'-x+y+1/3, -x+2/3, z+2/3'
'y+1/3, x+2/3, -z+7/6'
'x-y+1/3, -y+2/3, -z+7/6'
'-x+1/3, -x+y+2/3, -z+7/6'
'-x, -y, -z'
'y, -x+y, -z'
'x-y, x, -z'
'-y, -x, z-1/2'
'-x+y, y, z-1/2'
'x, x-y, z-1/2'
'-x+2/3, -y+1/3, -z+1/3'
'y+2/3, -x+y+1/3, -z+1/3'
'x-y+2/3, x+1/3, -z+1/3'
'-y+2/3, -x+1/3, z-1/6'
'-x+y+2/3, y+1/3, z-1/6'
'x+2/3, x-y+1/3, z-1/6'
'-x+1/3, -y+2/3, -z+2/3'
'y+1/3, -x+y+2/3, -z+2/3'
'x-y+1/3, x+2/3, -z+2/3'
'-y+1/3, -x+2/3, z+1/6'
'-x+y+1/3, y+2/3, z+1/6'
'x+1/3, x-y+2/3, z+1/6'

loop_
_atom_site_label
_atom_site_type_symbol
_atom_site_fract_x
_atom_site_fract_y
_atom_site_fract_z
_atom_site_U_iso_or_equiv
_atom_site_adp_type
_atom_site_occupancy
_atom_site_symmetry_multiplicity
_atom_site_calc_flag
_atom_site_refinement_flags
_atom_site_disorder_assembly
_atom_site_disorder_group
Co1 Co -0.06471(3) 0.6667 -0.0833 0.02508(16) Uani 1 2 d S . .
C1 C -0.04821(19) 0.60676(18) -0.0431(2) 0.0427(11) Uani 1 1 d . . .
H1A H -0.0090 0.6093 -0.0411 0.051 Uiso 1 1 calc R . .
C2 C -0.0713(2) 0.6282(2) 0.0052(2) 0.0439(11) Uani 1 1 d . . .
H2A H -0.0515 0.6486 0.0476 0.053 Uiso 1 1 calc R . .
C3 C -0.12713(19) 0.6161(2) -0.0166(2) 0.0447(11) Uani 1 1 d . . .
H3A H -0.1539 0.6267 0.0074 0.054 Uiso 1 1 calc R . .
C4 C -0.13815(19) 0.58757(19) -0.0787(2) 0.0432(11) Uani 1 1 d . . .
H4A H -0.1742 0.5743 -0.1066 0.052 Uiso 1 1 calc R . .
C5 C -0.0894(2) 0.58146(18) -0.0953(2) 0.0438(11) Uani 1 1 d . . .
H5A H -0.0847 0.5629 -0.1367 0.053 Uiso 1 1 calc R . .
Te1 Te 0.116164(12) 0.712152(12) 0.029249(12) 0.03215(9) Uani 1 1 d . . .
P1 P 0.15648(4) 0.65358(4) -0.01067(4) 0.0232(2) Uani 1 1 d . . .
N1 N 0.18571(15) 0.6667 -0.0833 0.0249(9) Uani 1 2 d S . .
C10 C 0.21643(17) 0.66139(18) 0.04421(19) 0.0335(9) Uani 1 1 d . . .
H10A H 0.2229 0.6278 0.0342 0.040 Uiso 1 1 calc R . .
C11 C 0.27326(18) 0.7173(2) 0.0285(2) 0.0460(11) Uani 1 1 d . . .
H11A H 0.3045 0.7203 0.0579 0.069 Uiso 1 1 calc R . .
H11B H 0.2680 0.7512 0.0356 0.069 Uiso 1 1 calc R . .
H11C H 0.2841 0.7165 -0.0183 0.069 Uiso 1 1 calc R . .
C12 C 0.2025(2) 0.6585(3) 0.1186(2) 0.0628(16) Uani 1 1 d . . .
H12A H 0.2359 0.6627 0.1447 0.094 Uiso 1 1 calc R . .
H12B H 0.1676 0.6206 0.1288 0.094 Uiso 1 1 calc R . .
H12C H 0.1949 0.6903 0.1301 0.094 Uiso 1 1 calc R . .
C20 C 0.09929(17) 0.57538(16) -0.00852(17) 0.0299(8) Uani 1 1 d . . .
H20A H 0.0692 0.5708 -0.0423 0.036 Uiso 1 1 calc R . .
C21 C 0.0663(2) 0.55345(19) 0.0576(2) 0.0497(12) Uani 1 1 d . . .
H21A H 0.0369 0.5117 0.0536 0.074 Uiso 1 1 calc R . .
H21B H 0.0467 0.5758 0.0684 0.074 Uiso 1 1 calc R . .
H21C H 0.0941 0.5588 0.0933 0.074 Uiso 1 1 calc R . .
C22 C 0.1226(2) 0.53589(17) -0.0318(2) 0.0416(10) Uani 1 1 d . . .
H22A H 0.0910 0.4948 -0.0302 0.062 Uiso 1 1 calc R . .
H22B H 0.1548 0.5412 -0.0025 0.062 Uiso 1 1 calc R . .
H22C H 0.1370 0.5462 -0.0778 0.062 Uiso 1 1 calc R . .

loop_
_atom_site_aniso_label
_atom_site_aniso_U_11
_atom_site_aniso_U_22
_atom_site_aniso_U_33
_atom_site_aniso_U_23
_atom_site_aniso_U_13
_atom_site_aniso_U_12
Co1 0.0244(3) 0.0267(4) 0.0248(3) 0.0055(3) 0.00276(13) 0.01337(19)
C1 0.036(2) 0.031(2) 0.062(3) 0.019(2) 0.002(2) 0.017(2)
C2 0.056(3) 0.041(3) 0.031(2) 0.0140(18) -0.0004(19) 0.021(2)
C3 0.036(3) 0.048(3) 0.045(2) 0.017(2) 0.0151(19) 0.018(2)
C4 0.027(2) 0.036(2) 0.048(3) 0.0088(19) -0.0006(18) 0.0020(19)
C5 0.050(3) 0.021(2) 0.052(3) 0.0041(18) 0.011(2) 0.012(2)
Te1 0.03464(16) 0.03258(16) 0.03544(15) -0.00055(10) 0.00243(11) 0.02147(13)
P1 0.0205(5) 0.0189(5) 0.0292(5) 0.0013(3) -0.0020(4) 0.0090(4)
N1 0.0205(16) 0.023(2) 0.032(2) 0.0031(17) 0.0016(8) 0.0115(11)
C10 0.031(2) 0.031(2) 0.042(2) 0.0008(17) -0.0084(17) 0.0176(19)
C11 0.022(2) 0.049(3) 0.048(2) -0.001(2) -0.0084(18) 0.004(2)
C12 0.042(3) 0.081(4) 0.043(3) 0.023(2) -0.012(2) 0.014(3)
C20 0.028(2) 0.0218(19) 0.0309(18) 0.0040(15) -0.0031(15) 0.0057(17)
C21 0.042(3) 0.027(2) 0.061(3) 0.0070(19) 0.021(2) 0.003(2)
C22 0.052(3) 0.019(2) 0.045(2) 0.0005(17) 0.0054(19) 0.011(2)

loop_
_atom_type_symbol
_atom_type_description
_atom_type_scat_dispersion_real
_atom_type_scat_dispersion_imag
_atom_type_scat_source
C C 0.0033 0.0016 'International Tables Vol C Tables 4.2.6.8 and 6.1.1.4'
H H 0.0000 0.0000 'International Tables Vol C Tables 4.2.6.8 and 6.1.1.4'
N N 0.0061 0.0033 'International Tables Vol C Tables 4.2.6.8 and 6.1.1.4'
P P 0.1023 0.0942 'International Tables Vol C Tables 4.2.6.8 and 6.1.1.4'
Co Co 0.3494 0.9721 'International Tables Vol C Tables 4.2.6.8 and 6.1.1.4'
Te Te -0.5308 1.6751 'International Tables Vol C Tables 4.2.6.8 and 6.1.1.4'

loop_
_geom_angle_atom_site_label_1
_geom_angle_atom_site_label_2
_geom_angle_atom_site_label_3
_geom_angle
_geom_angle_site_symmetry_1
_geom_angle_site_symmetry_3
_geom_angle_publ_flag
C1 Co1 C1 104.7(3) 11_564 . ?
C1 Co1 C2 40.95(19) 11_564 11_564 ?
C1 Co1 C2 123.5(2) . 11_564 ?
C1 Co1 C2 123.5(2) 11_564 . ?
C1 Co1 C2 40.95(19) . . ?
C2 Co1 C2 160.9(3) 11_564 . ?
C1 Co1 C5 117.86(19) 11_564 . ?
C1 Co1 C5 41.10(19) . . ?
C2 Co1 C5 106.16(18) 11_564 . ?
C2 Co1 C5 69.13(19) . . ?
C1 Co1 C5 41.10(19) 11_564 11_564 ?
C1 Co1 C5 117.86(19) . 11_564 ?
C2 Co1 C5 69.13(19) 11_564 11_564 ?
C2 Co1 C5 106.16(18) . 11_564 ?
C5 Co1 C5 152.9(3) . 11_564 ?
C1 Co1 C4 154.16(19) 11_564 . ?
C1 Co1 C4 68.97(18) . . ?
C2 Co1 C4 120.42(19) 11_564 . ?
C2 Co1 C4 68.96(18) . . ?
C5 Co1 C4 41.01(19) . . ?
C5 Co1 C4 164.2(2) 11_564 . ?
C1 Co1 C4 68.97(18) 11_564 11_564 ?
C1 Co1 C4 154.15(19) . 11_564 ?
C2 Co1 C4 68.95(18) 11_564 11_564 ?
C2 Co1 C4 120.42(19) . 11_564 ?
C5 Co1 C4 164.2(2) . 11_564 ?
C5 Co1 C4 41.01(19) 11_564 11_564 ?
C4 Co1 C4 127.4(3) . 11_564 ?
C1 Co1 C3 162.21(19) 11_564 . ?
C1 Co1 C3 68.87(19) . . ?
C2 Co1 C3 156.3(2) 11_564 . ?
C2 Co1 C3 41.00(18) . . ?
C5 Co1 C3 68.90(19) . . ?
C5 Co1 C3 125.9(2) 11_564 . ?
C4 Co1 C3 40.75(18) . . ?
C4 Co1 C3 109.17(19) 11_564 . ?
C1 Co1 C3 68.87(19) 11_564 11_564 ?
C1 Co1 C3 162.22(19) . 11_564 ?
C2 Co1 C3 41.00(18) 11_564 11_564 ?
C2 Co1 C3 156.3(2) . 11_564 ?
C5 Co1 C3 125.9(2) . 11_564 ?
C5 Co1 C3 68.90(19) 11_564 11_564 ?
C4 Co1 C3 109.2(2) . 11_564 ?
C4 Co1 C3 40.75(18) 11_564 11_564 ?
C3 Co1 C3 122.1(3) . 11_564 ?
C2 C1 C5 108.4(4) . . ?
C2 C1 Co1 69.6(2) . . ?
C5 C1 Co1 69.9(2) . . ?
C1 C2 C3 107.9(4) . . ?
C1 C2 Co1 69.4(2) . . ?
C3 C2 Co1 70.0(2) . . ?
C4 C3 C2 108.0(4) . . ?
C4 C3 Co1 69.5(2) . . ?
C2 C3 Co1 69.0(2) . . ?
C3 C4 C5 108.2(4) . . ?
C3 C4 Co1 69.7(2) . . ?
C5 C4 Co1 69.5(2) . . ?
C1 C5 C4 107.5(4) . . ?
C1 C5 Co1 69.0(2) . . ?
C4 C5 Co1 69.5(2) . . ?
N1 P1 C20 107.31(12) . . ?
N1 P1 C10 102.96(19) . . ?
C20 P1 C10 106.57(17) . . ?
N1 P1 Te1 118.88(11) . . ?
C20 P1 Te1 109.39(13) . . ?
C10 P1 Te1 110.95(14) . . ?
P1 N1 P1 136.2(3) . 11_564 ?
C11 C10 C12 110.3(4) . . ?
C11 C10 P1 111.0(3) . . ?
C12 C10 P1 113.8(3) . . ?
C22 C20 C21 110.8(3) . . ?
C22 C20 P1 111.9(3) . . ?
C21 C20 P1 115.7(3) . . ?

loop_
_geom_bond_atom_site_label_1
_geom_bond_atom_site_label_2
_geom_bond_distance
_geom_bond_site_symmetry_2
_geom_bond_publ_flag
Co1 C1 2.000(4) 11_564 ?
Co1 C1 2.000(4) . ?
Co1 C2 2.002(4) 11_564 ?
Co1 C2 2.002(4) . ?
Co1 C5 2.011(4) . ?
Co1 C5 2.011(4) 11_564 ?
Co1 C4 2.012(4) . ?
Co1 C4 2.012(4) 11_564 ?
Co1 C3 2.015(4) . ?
Co1 C3 2.015(4) 11_564 ?
C1 C2 1.400(7) . ?
C1 C5 1.408(6) . ?
C2 C3 1.407(6) . ?
C3 C4 1.402(6) . ?
C4 C5 1.409(7) . ?
Te1 P1 2.4009(10) . ?
P1 N1 1.5983(18) . ?
P1 C20 1.844(4) . ?
P1 C10 1.846(4) . ?
N1 P1 1.5983(18) 11_564 ?
C10 C11 1.515(6) . ?
C10 C12 1.524(6) . ?
C20 C22 1.519(6) . ?
C20 C21 1.528(5) . ?
